data_1557303
loop_
_publ_author_name
'Rincke, Christine'
'Schmidt, Horst'
'Voigt, Wolfgang'

_publ_section_title
;
 Dicaesium tetramagnesium pentakis(carbonate) decahydrate,
 Cs2Mg4(CO3)5&#x00B7;10H2O
;
_journal_coeditor_code WM4122
_journal_issue 2
_journal_name_full IUCrData
_journal_paper_doi 10.1107/S2414314620001650
_journal_volume 5
_journal_year 2020
_chemical_formula_iupac 'Cs2 Mg4 (C O3)5, 10H2 O'
_chemical_formula_moiety 'C5 H18 Cs2 Mg4 O24, H2 O'
_chemical_formula_sum 'C5 H20 Cs2 Mg4 O25'
_chemical_formula_weight 843.27
_chemical_name_systematic
;
Dicaesium tetramagnesium pentakis(carbonate) decahydrate
;
_space_group_crystal_system monoclinic
_space_group_IT_number 14
_space_group_name_Hall '-P 2yn'
_space_group_name_H-M_alt 'P 1 21/n 1'
_atom_sites_solution_hydrogens difmap
_audit_creation_method SHELXL-2016/6
_cell_angle_alpha 90
_cell_angle_beta 91.136(8)
_cell_angle_gamma 90
_cell_formula_units_Z 4
_cell_length_a 9.1617(9)
_cell_length_b 19.233(3)
_cell_length_c 13.0065(13)
_cell_measurement_reflns_used 11266
_cell_measurement_temperature 200.0(10)
_cell_measurement_theta_max 27.46
_cell_measurement_theta_min 9.97
_cell_volume 2291.4(5)
_computing_cell_refinement
;
X-AREA (Stoe & Cie, 2015)
;
_computing_data_collection
;
X-AREA (Stoe & Cie, 2015)
;
_computing_data_reduction
;
X-RED (Stoe & Cie, 2015)
;
_computing_molecular_graphics
;
DIAMOND (Brandenburg, 2017)
;
_computing_publication_material
;
publCIF (Westrip, 2010)
;
_computing_structure_refinement
;
<i>SHELXL2016/6</i> (Sheldrick, 2015)
;
_computing_structure_solution
;
SHELXS97 (Sheldrick, 2008)
;
_diffrn_ambient_temperature 200.0(10)
_diffrn_detector 'image plate (34 cm diameter)'
_diffrn_detector_area_resol_mean 6.67
_diffrn_measured_fraction_theta_full 0.999
_diffrn_measured_fraction_theta_max 0.999
_diffrn_measurement_device '2-circle goniometer'
_diffrn_measurement_device_type 'STOE IPDS 2T'
_diffrn_measurement_method 'rotation method'
_diffrn_radiation_monochromator 'plane graphite'
_diffrn_radiation_type 'Mo K\a'
_diffrn_radiation_wavelength 0.71073
_diffrn_reflns_av_R_equivalents 0.0864
_diffrn_reflns_av_unetI/netI 0.0163
_diffrn_reflns_limit_h_max 11
_diffrn_reflns_limit_h_min -11
_diffrn_reflns_limit_k_max 24
_diffrn_reflns_limit_k_min -24
_diffrn_reflns_limit_l_max 16
_diffrn_reflns_limit_l_min -16
_diffrn_reflns_number 37526
_diffrn_reflns_theta_full 25.242
_diffrn_reflns_theta_max 27.497
_diffrn_reflns_theta_min 2.694
_diffrn_source 'sealed X-ray tube, 12 x 0.4 mm long-fine focus'
_diffrn_source_current 0
_diffrn_source_power 2.00
_diffrn_source_voltage 0
_exptl_absorpt_coefficient_mu 3.405
_exptl_absorpt_correction_T_max 0.4391
_exptl_absorpt_correction_T_min 0.1512
_exptl_absorpt_correction_type integration
_exptl_absorpt_process_details
;
(Coppens, 1970)
;
_exptl_crystal_colour colorless
_exptl_crystal_density_diffrn 2.444
_exptl_crystal_description needle
_exptl_crystal_F_000 1632
_exptl_crystal_size_max 0.6
_exptl_crystal_size_mid 0.45
_exptl_crystal_size_min 0.25
_refine_diff_density_max 3.479
_refine_diff_density_min -2.860
_refine_ls_extinction_method none
_refine_ls_goodness_of_fit_ref 1.221
_refine_ls_hydrogen_treatment refxyz
_refine_ls_matrix_type full
_refine_ls_number_parameters 386
_refine_ls_number_reflns 37526
_refine_ls_number_restraints 19
_refine_ls_restrained_S_all 1.221
_refine_ls_R_factor_all 0.0895
_refine_ls_R_factor_gt 0.0731
_refine_ls_shift/su_max 0.001
_refine_ls_shift/su_mean 0.000
_refine_ls_structure_factor_coef Fsqd
_refine_ls_weighting_details 'w=1/[\s^2^(Fo^2^)+(0.2000P)^2^] where P=(Fo^2^+2Fc^2^)/3'
_refine_ls_weighting_scheme calc
_refine_ls_wR_factor_gt 0.2175
_refine_ls_wR_factor_ref 0.2742
_reflns_number_gt 31786
_reflns_number_total 37526
_reflns_threshold_expression 'I > 2\s(I)'
_cod_data_source_file wm4122sup1.cif
_cod_data_source_block I
_cod_original_cell_volume 2291.4(4)
_cod_original_sg_symbol_H-M 'P 21/n'
_cod_database_code 1557303
_shelx_space_group_comment
;
The symmetry employed for this shelxl refinement is uniquely defined
by the following loop, which should always be used as a source of
symmetry information in preference to the above space-group names.
They are only intended as comments.
;

loop_
_space_group_symop_operation_xyz
'x, y, z'
'-x+1/2, y+1/2, -z+1/2'
'-x, -y, -z'
'x-1/2, -y-1/2, z-1/2'

loop_
_atom_site_type_symbol
_atom_site_label
_atom_site_fract_x
_atom_site_fract_y
_atom_site_fract_z
_atom_site_U_iso_or_equiv
_atom_site_adp_type
_atom_site_calc_flag
_atom_site_occupancy
Cs Cs1 1.00975(7) 0.66121(4) -0.01626(5) 0.0303(3) Uani d 1
Cs Cs2 1.32369(7) 0.49560(3) 0.40043(5) 0.0264(3) Uani d 1
Mg Mg1 1.1797(3) 0.68437(15) 0.3146(2) 0.0151(6) Uani d 1
Mg Mg2 0.7423(3) 0.50315(14) 0.2539(2) 0.0180(6) Uani d 1
Mg Mg3 1.5193(3) 0.68707(16) -0.0165(2) 0.0149(6) Uani d 1
Mg Mg4 1.8523(3) 0.68950(15) -0.3500(2) 0.0148(6) Uani d 1
C C1 1.6693(10) 0.6520(4) -0.1682(7) 0.0151(17) Uani d 1
C C2 1.3367(10) 0.6479(5) 0.1655(7) 0.0157(17) Uani d 1
C C3 0.9960(9) 0.6486(5) 0.4985(7) 0.0159(18) Uani d 1
C C4 0.6528(9) 0.3691(5) 0.3489(7) 0.0159(15) Uani d 1
C C5 0.6780(9) 0.6242(5) 0.3186(6) 0.0161(15) Uani d 1
O O1W 0.9961(8) 0.6901(4) 0.2222(6) 0.0214(13) Uani d 1
H H1A 0.927(10) 0.664(6) 0.231(10) 0.026 Uiso d 1
H H1B 0.972(13) 0.729(4) 0.201(10) 0.026 Uiso d 1
O O2W 1.3628(8) 0.6785(4) 0.4098(6) 0.0226(14) Uani d 1
H H2A 1.437(9) 0.678(7) 0.378(8) 0.027 Uiso d 1
H H2B 1.375(14) 0.658(6) 0.464(6) 0.027 Uiso d 1
O O31 1.0684(8) 0.6279(4) 0.4208(5) 0.0200(13) Uani d 1
O O21 1.3187(7) 0.7114(3) 0.1938(5) 0.0185(12) Uani d 1
O O22 1.2623(8) 0.6024(3) 0.2168(5) 0.0211(13) Uani d 1
O O23 1.4196(8) 0.6297(4) 0.0929(5) 0.0197(13) Uani d 1
O O3W 1.3266(8) 0.6867(4) -0.1057(6) 0.0204(13) Uani d 1
H H3B 1.318(14) 0.662(6) -0.157(7) 0.025 Uiso d 1
H H3A 1.301(13) 0.725(4) -0.126(9) 0.025 Uiso d 1
O O4W 1.7042(8) 0.6938(4) 0.0761(6) 0.0220(14) Uani d 1
H H4B 1.726(14) 0.667(6) 0.123(8) 0.026 Uiso d 1
H H4A 1.734(14) 0.731(4) 0.102(9) 0.026 Uiso d 1
O O5W 2.0403(8) 0.6925(4) -0.2549(6) 0.0218(14) Uani d 1
H H5B 2.097(11) 0.661(5) -0.258(10) 0.026 Uiso d 1
H H5A 2.074(13) 0.730(4) -0.233(10) 0.026 Uiso d 1
O O6W 1.6622(8) 0.6890(4) -0.4404(6) 0.0227(14) Uani d 1
H H6A 1.576(7) 0.684(7) -0.421(10) 0.027 Uiso d 1
H H6B 1.652(14) 0.690(7) -0.502(4) 0.027 Uiso d 1
O O11 1.7447(8) 0.6338(4) -0.2448(5) 0.0220(14) Uani d 1
O O12 1.6439(8) 0.7159(3) -0.1449(5) 0.0200(13) Uani d 1
O O13 1.6152(7) 0.6063(3) -0.1054(5) 0.0176(12) Uani d 1
O O7W 0.5600(9) 0.5047(3) 0.1568(7) 0.0302(16) Uani d 1
H H7A 0.601(15) 0.512(8) 0.100(7) 0.036 Uiso d 1
H H7B 0.527(14) 0.545(4) 0.156(11) 0.036 Uiso d 1
O O8W 0.8731(8) 0.4854(4) 0.1256(5) 0.0280(14) Uani d 1
H H8A 0.960(7) 0.495(6) 0.122(12) 0.034 Uiso d 1
H H8B 0.843(15) 0.490(7) 0.066(5) 0.034 Uiso d 1
O O51 0.7580(7) 0.6121(3) 0.2376(5) 0.0182(12) Uani d 1
O O52 0.6504(8) 0.6860(3) 0.3457(6) 0.0231(13) Uani d 1
O O41 0.7184(8) 0.3984(3) 0.2720(5) 0.0241(13) Uani d 1
O O42 0.6027(12) 0.4052(5) 0.4216(7) 0.049(2) Uani d 1
O O43 0.6392(11) 0.3043(4) 0.3508(7) 0.040(2) Uani d 1
O O32 0.9441(7) 0.6056(3) 0.5649(5) 0.0186(13) Uani d 1
O O33 0.9686(8) 0.7136(3) 0.5157(5) 0.0177(12) Uani d 1
O O9W 0.9293(9) 0.5041(3) 0.3441(6) 0.0283(15) Uani d 1
H H9B 0.959(14) 0.468(4) 0.370(10) 0.034 Uiso d 1
H H9A 0.949(14) 0.542(4) 0.369(10) 0.034 Uiso d 1
O O53 0.6312(7) 0.5693(4) 0.3652(5) 0.0261(14) Uani d 1
O O10W 1.1733(8) 0.4982(3) 0.0876(5) 0.0222(14) Uani d 1
H H10A 1.223(12) 0.465(5) 0.103(9) 0.027 Uiso d 1
H H10B 1.214(14) 0.531(7) 0.128(10) 0.027 Uiso d 1

loop_
_atom_site_aniso_label
_atom_site_aniso_U_11
_atom_site_aniso_U_22
_atom_site_aniso_U_33
_atom_site_aniso_U_12
_atom_site_aniso_U_13
_atom_site_aniso_U_23
Cs1 0.0293(4) 0.0358(4) 0.0260(4) -0.0016(2) 0.0086(3) -0.0031(2)
Cs2 0.0259(4) 0.0232(4) 0.0301(4) -0.00246(19) 0.0027(3) 0.0020(2)
Mg1 0.0138(15) 0.0184(14) 0.0132(15) -0.0001(10) 0.0024(11) -0.0003(11)
Mg2 0.0192(15) 0.0154(14) 0.0195(14) -0.0015(9) 0.0023(12) 0.0001(10)
Mg3 0.0136(14) 0.0178(14) 0.0135(15) 0.0011(10) 0.0036(11) 0.0000(10)
Mg4 0.0127(14) 0.0188(14) 0.0129(15) 0.0006(10) 0.0027(11) 0.0000(11)
C1 0.015(4) 0.015(4) 0.015(4) -0.002(3) -0.004(3) 0.000(3)
C2 0.016(4) 0.018(4) 0.013(4) 0.003(3) -0.003(3) 0.001(3)
C3 0.014(4) 0.018(4) 0.015(4) 0.001(3) -0.008(3) 0.000(3)
C4 0.010(3) 0.023(4) 0.015(4) -0.004(3) -0.002(3) 0.003(3)
C5 0.010(4) 0.027(4) 0.011(4) -0.004(3) 0.000(3) 0.002(3)
O1W 0.016(3) 0.023(3) 0.025(4) -0.003(2) -0.001(3) 0.003(3)
O2W 0.017(3) 0.035(4) 0.016(3) 0.002(3) 0.002(2) 0.006(3)
O31 0.023(3) 0.022(3) 0.015(3) 0.001(2) 0.008(3) -0.004(2)
O21 0.022(3) 0.017(3) 0.017(3) 0.001(2) 0.006(2) 0.001(2)
O22 0.021(3) 0.022(3) 0.021(3) -0.001(2) 0.011(3) 0.003(2)
O23 0.019(3) 0.022(3) 0.018(3) 0.002(2) 0.007(3) 0.001(2)
O3W 0.019(3) 0.023(3) 0.019(4) 0.002(2) 0.000(3) -0.005(3)
O4W 0.021(3) 0.027(3) 0.018(3) -0.001(2) -0.004(3) 0.006(3)
O5W 0.019(3) 0.028(3) 0.018(3) 0.004(2) -0.001(3) -0.003(3)
O6W 0.014(3) 0.037(4) 0.017(3) -0.004(3) 0.000(2) -0.002(3)
O11 0.025(4) 0.026(3) 0.016(3) 0.000(3) 0.010(3) 0.002(3)
O12 0.026(4) 0.016(3) 0.017(3) 0.002(2) 0.005(3) 0.002(2)
O13 0.015(3) 0.022(3) 0.016(3) -0.002(2) 0.007(2) 0.002(2)
O7W 0.023(4) 0.020(3) 0.046(4) 0.002(2) -0.011(3) -0.002(3)
O8W 0.021(3) 0.042(4) 0.021(3) 0.000(3) 0.006(3) 0.002(3)
O51 0.020(3) 0.016(3) 0.019(3) 0.001(2) 0.004(2) 0.001(2)
O52 0.026(3) 0.018(3) 0.026(3) 0.002(2) 0.001(3) -0.001(3)
O41 0.035(3) 0.018(3) 0.019(3) -0.008(3) 0.007(3) 0.002(2)
O42 0.075(6) 0.044(5) 0.030(4) 0.027(4) 0.023(4) 0.000(3)
O43 0.070(6) 0.021(3) 0.030(4) -0.009(4) -0.007(4) 0.009(3)
O32 0.018(3) 0.022(3) 0.016(3) -0.001(2) 0.005(2) 0.002(2)
O33 0.021(3) 0.017(3) 0.015(3) 0.001(2) 0.004(2) -0.001(2)
O9W 0.030(4) 0.019(3) 0.035(4) 0.000(2) -0.012(3) 0.004(3)
O53 0.030(3) 0.019(3) 0.029(3) -0.001(2) 0.010(3) 0.003(3)
O10W 0.020(3) 0.024(4) 0.023(3) 0.000(2) 0.001(3) -0.002(2)

loop_
_atom_type_symbol
_atom_type_description
_atom_type_scat_dispersion_real
_atom_type_scat_dispersion_imag
_atom_type_scat_source
Cs Cs -0.3680 2.1192 'International Tables Vol C Tables 4.2.6.8 and 6.1.1.4'
Mg Mg 0.0486 0.0363 'International Tables Vol C Tables 4.2.6.8 and 6.1.1.4'
C C 0.0033 0.0016 'International Tables Vol C Tables 4.2.6.8 and 6.1.1.4'
O O 0.0106 0.0060 'International Tables Vol C Tables 4.2.6.8 and 6.1.1.4'
H H 0.0000 0.0000 'International Tables Vol C Tables 4.2.6.8 and 6.1.1.4'

loop_
_geom_angle_atom_site_label_1
_geom_angle_atom_site_label_2
_geom_angle_atom_site_label_3
_geom_angle_site_symmetry_1
_geom_angle_site_symmetry_3
_geom_angle
O4W Cs1 O1W 1_455 . 62.25(18)
O4W Cs1 O5W 1_455 1_455 115.68(19)
O1W Cs1 O5W . 1_455 158.76(19)
O4W Cs1 O3W 1_455 . 159.55(19)
O1W Cs1 O3W . . 112.70(19)
O5W Cs1 O3W 1_455 . 61.06(18)
O4W Cs1 O6W 1_455 4_576 94.90(19)
O1W Cs1 O6W . 4_576 65.32(18)
O5W Cs1 O6W 1_455 4_576 94.64(19)
O3W Cs1 O6W . 4_576 66.23(17)
O4W Cs1 O8W 1_455 3_765 128.97(18)
O1W Cs1 O8W . 3_765 125.86(18)
O5W Cs1 O8W 1_455 3_765 73.09(18)
O3W Cs1 O8W . 3_765 70.86(17)
O6W Cs1 O8W 4_576 3_765 135.78(18)
O4W Cs1 O2W 1_455 4_575 65.55(17)
O1W Cs1 O2W . 4_575 95.32(18)
O5W Cs1 O2W 1_455 4_575 66.73(17)
O3W Cs1 O2W . 4_575 96.47(18)
O6W Cs1 O2W 4_576 4_575 58.45(17)
O8W Cs1 O2W 3_765 4_575 138.81(18)
O4W Cs1 O10W 1_455 3_765 81.63(18)
O1W Cs1 O10W . 3_765 112.04(17)
O5W Cs1 O10W 1_455 3_765 87.65(17)
O3W Cs1 O10W . 3_765 117.33(17)
O6W Cs1 O10W 4_576 3_765 176.43(18)
O8W Cs1 O10W 3_765 3_765 47.59(17)
O2W Cs1 O10W 4_575 3_765 120.32(16)
O4W Cs1 O52 1_455 4_675 110.53(17)
O1W Cs1 O52 . 4_675 111.04(17)
O5W Cs1 O52 1_455 4_675 48.39(17)
O3W Cs1 O52 . 4_675 50.97(17)
O6W Cs1 O52 4_576 4_675 46.30(17)
O8W Cs1 O52 3_765 4_675 110.27(17)
O2W Cs1 O52 4_575 4_675 45.51(17)
O10W Cs1 O52 3_765 4_675 135.79(15)
O4W Cs1 O10W 1_455 . 112.73(17)
O1W Cs1 O10W . . 79.33(17)
O5W Cs1 O10W 1_455 . 118.15(17)
O3W Cs1 O10W . . 84.19(17)
O6W Cs1 O10W 4_576 . 117.17(16)
O8W Cs1 O10W 3_765 . 46.62(16)
O2W Cs1 O10W 4_575 . 174.40(16)
O10W Cs1 O10W 3_765 . 63.82(19)
O52 Cs1 O10W 4_675 . 134.94(15)
O4W Cs1 O43 1_455 2_655 45.4(2)
O1W Cs1 O43 . 2_655 44.59(18)
O5W Cs1 O43 1_455 2_655 117.36(19)
O3W Cs1 O43 . 2_655 116.1(2)
O6W Cs1 O43 4_576 2_655 49.9(2)
O8W Cs1 O43 3_765 2_655 169.12(19)
O2W Cs1 O43 4_575 2_655 50.96(18)
O10W Cs1 O43 3_765 2_655 126.59(19)
O52 Cs1 O43 4_675 2_655 80.2(2)
O10W Cs1 O43 . 2_655 123.82(17)
O4W Cs1 O11 1_455 1_455 76.59(17)
O1W Cs1 O11 . 1_455 138.48(17)
O5W Cs1 O11 1_455 1_455 48.42(16)
O3W Cs1 O11 . 1_455 107.78(16)
O6W Cs1 O11 4_576 1_455 126.97(16)
O8W Cs1 O11 3_765 1_455 76.01(17)
O2W Cs1 O11 4_575 1_455 70.93(16)
O10W Cs1 O11 3_765 1_455 53.13(15)
C1 Cs1 O11 1_455 1_455 19.35(18)
O52 Cs1 O11 4_675 1_455 87.38(15)
O10W Cs1 O11 . 1_455 114.21(15)
O43 Cs1 O11 2_655 1_455 108.19(17)
C2 Cs1 O11 . 1_455 162.70(18)
O4W Cs1 O12 1_455 1_455 48.47(17)
O1W Cs1 O12 . 1_455 109.07(17)
O5W Cs1 O12 1_455 1_455 67.54(17)
O3W Cs1 O12 . 1_455 126.08(17)
O6W Cs1 O12 4_576 1_455 104.30(15)
O8W Cs1 O12 3_765 1_455 109.18(16)
O2W Cs1 O12 4_575 1_455 46.65(15)
O10W Cs1 O12 3_765 1_455 74.03(15)
O52 Cs1 O12 4_675 1_455 83.15(15)
O10W Cs1 O12 . 1_455 136.66(15)
O43 Cs1 O12 2_655 1_455 74.18(17)
C2 Cs1 O12 . 1_455 163.24(17)
O11 Cs1 O12 1_455 1_455 34.05(15)
O4W Cs1 O13 1_455 1_455 48.80(16)
O1W Cs1 O13 . 1_455 106.49(16)
O5W Cs1 O13 1_455 1_455 82.00(16)
O3W Cs1 O13 . 1_455 140.80(16)
O6W Cs1 O13 4_576 1_455 134.21(16)
O8W Cs1 O13 3_765 1_455 87.06(16)
O2W Cs1 O13 4_575 1_455 78.95(15)
O10W Cs1 O13 3_765 1_455 43.39(15)
O52 Cs1 O13 4_675 1_455 113.57(14)
O10W Cs1 O13 . 1_455 104.06(14)
O43 Cs1 O13 2_655 1_455 91.34(18)
O11 Cs1 O13 1_455 1_455 33.70(13)
O12 Cs1 O13 1_455 1_455 32.64(14)
O4W Cs1 O22 1_455 . 106.13(16)
O1W Cs1 O22 . . 47.85(16)
O5W Cs1 O22 1_455 . 138.01(16)
O3W Cs1 O22 . . 78.46(16)
O6W Cs1 O22 4_576 . 77.57(15)
O8W Cs1 O22 3_765 . 84.08(16)
O2W Cs1 O22 4_575 . 133.02(15)
O10W Cs1 O22 3_765 . 102.53(15)
O52 Cs1 O22 4_675 . 113.41(14)
O10W Cs1 O22 . . 41.62(14)
O43 Cs1 O22 2_655 . 89.08(16)
O11 Cs1 O22 1_455 . 155.36(15)
O12 Cs1 O22 1_455 . 154.45(14)
O13 Cs1 O22 1_455 . 132.37(15)
O4W Cs1 O21 1_455 . 108.32(16)
O1W Cs1 O21 . . 47.90(16)
O5W Cs1 O21 1_455 . 123.01(17)
O3W Cs1 O21 . . 64.93(16)
O6W Cs1 O21 4_576 . 46.11(15)
O8W Cs1 O21 3_765 . 105.33(16)
O2W Cs1 O21 4_575 . 103.78(15)
O10W Cs1 O21 3_765 . 134.24(15)
O52 Cs1 O21 4_675 . 83.76(14)
O10W Cs1 O21 . . 71.43(14)
O43 Cs1 O21 2_655 . 72.18(17)
O11 Cs1 O21 1_455 . 170.94(14)
O12 Cs1 O21 1_455 . 145.47(16)
O13 Cs1 O21 1_455 . 154.19(14)
O22 Cs1 O21 . . 31.80(13)
O4W Cs1 O23 1_455 . 136.71(16)
O1W Cs1 O23 . . 74.65(16)
O5W Cs1 O23 1_455 . 105.83(16)
O3W Cs1 O23 . . 45.84(16)
O6W Cs1 O23 4_576 . 69.21(16)
O8W Cs1 O23 3_765 . 73.66(16)
O2W Cs1 O23 4_575 . 125.51(15)
O10W Cs1 O23 3_765 . 112.81(15)
O52 Cs1 O23 4_675 . 87.67(14)
O10W Cs1 O23 . . 51.65(15)
O43 Cs1 O23 2_655 . 104.71(17)
O11 Cs1 O23 1_455 . 145.33(16)
O12 Cs1 O23 1_455 . 170.81(14)
O13 Cs1 O23 1_455 . 155.54(14)
O22 Cs1 O23 . . 32.67(13)
O21 Cs1 O23 . . 32.57(14)
O4W Cs1 O8W 1_455 . 72.94(17)
O1W Cs1 O8W . . 71.44(16)
O5W Cs1 O8W 1_455 . 129.40(17)
O3W Cs1 O8W . . 125.80(17)
O6W Cs1 O8W 4_576 . 135.59(17)
O8W Cs1 O8W 3_765 . 66.15(18)
O2W Cs1 O8W 4_575 . 137.70(16)
O10W Cs1 O8W 3_765 . 42.56(15)
O52 Cs1 O8W 4_675 . 176.33(16)
O10W Cs1 O8W . . 42.13(15)
O43 Cs1 O8W 2_655 . 103.32(18)
O11 Cs1 O8W 1_455 . 92.38(15)
O12 Cs1 O8W 1_455 . 98.68(15)
O13 Cs1 O8W 1_455 . 67.61(14)
O22 Cs1 O8W . . 66.01(14)
O21 Cs1 O8W . . 96.34(14)
O23 Cs1 O8W . . 90.46(14)
O42 Cs2 O42 3_766 1_655 96.5(2)
O42 Cs2 O32 3_766 3_766 115.7(2)
O42 Cs2 O32 1_655 3_766 106.4(2)
O42 Cs2 O22 3_766 . 101.4(2)
O42 Cs2 O22 1_655 . 124.1(2)
O32 Cs2 O22 3_766 . 112.10(17)
O42 Cs2 O53 3_766 1_655 69.5(2)
O42 Cs2 O53 1_655 1_655 62.2(2)
O32 Cs2 O53 3_766 1_655 168.44(17)
O22 Cs2 O53 . 1_655 75.52(18)
O42 Cs2 O11 3_766 3_865 168.8(2)
O42 Cs2 O11 1_655 3_865 77.0(2)
O32 Cs2 O11 3_766 3_865 58.68(17)
O22 Cs2 O11 . 3_865 89.88(17)
O53 Cs2 O11 1_655 3_865 114.14(17)
O42 Cs2 O53 3_766 3_766 61.2(2)
O42 Cs2 O53 1_655 3_766 67.60(19)
O32 Cs2 O53 3_766 3_766 73.77(17)
O22 Cs2 O53 . 3_766 161.46(17)
O53 Cs2 O53 1_655 3_766 101.82(15)
O11 Cs2 O53 3_865 3_766 107.61(17)
O42 Cs2 O31 3_766 . 67.9(2)
O42 Cs2 O31 1_655 . 163.9(2)
O32 Cs2 O31 3_766 . 85.09(17)
O22 Cs2 O31 . . 58.40(16)
O53 Cs2 O31 1_655 . 106.45(17)
O11 Cs2 O31 3_865 . 119.04(16)
O53 Cs2 O31 3_766 . 106.15(16)
O42 Cs2 O2W 3_766 . 48.3(2)
O42 Cs2 O2W 1_655 . 118.2(2)
O32 Cs2 O2W 3_766 . 133.11(17)
O22 Cs2 O2W . . 53.27(17)
O53 Cs2 O2W 1_655 . 58.31(17)
O11 Cs2 O2W 3_865 . 142.97(17)
O53 Cs2 O2W 3_766 . 109.42(17)
O31 Cs2 O2W . . 48.41(17)
O42 Cs2 O6W 3_766 3_865 120.0(2)
O42 Cs2 O6W 1_655 3_865 53.5(2)
O32 Cs2 O6W 3_766 3_865 53.01(17)
O22 Cs2 O6W . 3_865 138.61(17)
O53 Cs2 O6W 1_655 3_865 115.48(17)
O11 Cs2 O6W 3_865 3_865 48.78(17)
O53 Cs2 O6W 3_766 3_865 59.37(17)
O31 Cs2 O6W . 3_865 137.44(17)
O2W Cs2 O6W . 3_865 167.16(17)
O42 Cs2 O9W 3_766 . 108.9(2)
O42 Cs2 O9W 1_655 . 148.0(2)
O32 Cs2 O9W 3_766 . 45.22(16)
O22 Cs2 O9W . . 70.37(17)
O53 Cs2 O9W 1_655 . 144.84(16)
O11 Cs2 O9W 3_865 . 74.59(17)
O53 Cs2 O9W 3_766 . 107.74(17)
O31 Cs2 O9W . . 47.24(16)
O2W Cs2 O9W . . 93.49(15)
O6W Cs2 O9W 3_865 . 96.06(15)
O42 Cs2 O7W 3_766 1_655 118.1(2)
O42 Cs2 O7W 1_655 1_655 67.99(19)
O32 Cs2 O7W 3_766 1_655 126.18(17)
O22 Cs2 O7W . 1_655 56.80(16)
O53 Cs2 O7W 1_655 1_655 49.80(17)
O11 Cs2 O7W 3_865 1_655 68.33(16)
O53 Cs2 O7W 3_766 1_655 135.04(16)
O31 Cs2 O7W . 1_655 114.68(15)
O2W Cs2 O7W . 1_655 85.72(16)
O6W Cs2 O7W 3_865 1_655 98.27(16)
O9W Cs2 O7W . 1_655 113.43(18)
O42 Cs2 O9W 3_766 3_766 60.4(2)
O42 Cs2 O9W 1_655 3_766 114.08(19)
O32 Cs2 O9W 3_766 3_766 55.41(16)
O22 Cs2 O9W . 3_766 120.86(16)
O53 Cs2 O9W 1_655 3_766 129.17(16)
O11 Cs2 O9W 3_865 3_766 113.60(15)
O53 Cs2 O9W 3_766 3_766 46.77(15)
O31 Cs2 O9W . 3_766 62.82(15)
O2W Cs2 O9W . 3_766 91.69(16)
O6W Cs2 O9W 3_865 3_766 84.43(16)
O9W Cs2 O9W . 3_766 65.87(19)
O7W Cs2 O9W 1_655 3_766 177.29(14)
O12 Mg1 O31 4_576 . 104.0(3)
O12 Mg1 O1W 4_576 . 88.1(3)
O31 Mg1 O1W . . 90.6(3)
O12 Mg1 O2W 4_576 . 91.7(3)
O31 Mg1 O2W . . 88.6(3)
O1W Mg1 O2W . . 179.1(3)
O12 Mg1 O21 4_576 . 93.7(3)
O31 Mg1 O21 . . 162.0(3)
O1W Mg1 O21 . . 92.9(3)
O2W Mg1 O21 . . 88.0(3)
O12 Mg1 O22 4_576 . 154.6(3)
O31 Mg1 O22 . . 101.2(3)
O1W Mg1 O22 . . 89.3(3)
O2W Mg1 O22 . . 91.3(3)
O21 Mg1 O22 . . 61.3(3)
O41 Mg2 O9W . . 91.9(3)
O41 Mg2 O7W . . 89.9(3)
O9W Mg2 O7W . . 176.9(4)
O41 Mg2 O8W . . 89.7(3)
O9W Mg2 O8W . . 88.4(3)
O7W Mg2 O8W . . 89.1(3)
O41 Mg2 O51 . . 177.6(3)
O9W Mg2 O51 . . 89.5(3)
O7W Mg2 O51 . . 88.9(3)
O8W Mg2 O51 . . 92.3(3)
O41 Mg2 O53 . . 116.4(3)
O9W Mg2 O53 . . 90.6(3)
O7W Mg2 O53 . . 90.9(3)
O8W Mg2 O53 . . 153.9(3)
O51 Mg2 O53 . . 61.6(3)
O33 Mg3 O23 4_675 . 105.2(3)
O33 Mg3 O4W 4_675 . 90.5(3)
O23 Mg3 O4W . . 90.0(3)
O33 Mg3 O3W 4_675 . 85.6(3)
O23 Mg3 O3W . . 90.0(3)
O4W Mg3 O3W . . 176.0(3)
O33 Mg3 O12 4_675 . 92.6(3)
O23 Mg3 O12 . . 162.2(3)
O4W Mg3 O12 . . 89.7(3)
O3W Mg3 O12 . . 91.5(3)
O33 Mg3 O13 4_675 . 154.5(3)
O23 Mg3 O13 . . 100.3(3)
O4W Mg3 O13 . . 91.2(3)
O3W Mg3 O13 . . 92.8(3)
O12 Mg3 O13 . . 61.9(3)
O11 Mg4 O21 . 4_675 103.4(3)
O11 Mg4 O6W . . 88.1(3)
O21 Mg4 O6W 4_675 . 91.9(3)
O11 Mg4 O5W . . 91.2(3)
O21 Mg4 O5W 4_675 . 86.3(3)
O6W Mg4 O5W . . 177.9(3)
O11 Mg4 O33 . 1_654 160.1(3)
O21 Mg4 O33 4_675 1_654 96.2(3)
O6W Mg4 O33 . 1_654 88.0(3)
O5W Mg4 O33 . 1_654 93.4(3)
O11 Mg4 O32 . 1_654 98.8(3)
O21 Mg4 O32 4_675 1_654 157.5(3)
O6W Mg4 O32 . 1_654 92.2(3)
O5W Mg4 O32 . 1_654 89.9(3)
O33 Mg4 O32 1_654 1_654 61.9(3)
O11 C1 O12 . . 123.4(9)
O11 C1 O13 . . 121.6(8)
O12 C1 O13 . . 115.0(8)
O23 C2 O21 . . 123.8(9)
O23 C2 O22 . . 121.4(8)
O21 C2 O22 . . 114.8(8)
O31 C3 O32 . . 122.1(8)
O31 C3 O33 . . 122.7(9)
O32 C3 O33 . . 115.3(8)
O43 C4 O42 . . 119.5(9)
O43 C4 O41 . . 119.5(9)
O42 C4 O41 . . 121.0(9)
O43 C4 Cs2 . 1_455 122.3(7)
O52 C5 O53 . . 124.4(8)
O52 C5 O51 . . 120.5(8)
O53 C5 O51 . . 115.1(8)
Mg1 O1W Cs1 . . 121.2(3)
Mg1 O2W Cs1 . 4_676 114.8(3)
Mg1 O2W Cs2 . . 87.3(3)
Cs1 O2W Cs2 4_676 . 157.8(2)
Mg1 O2W Cs2 . 3_866 141.2(3)
Cs1 O2W Cs2 4_676 3_866 103.85(15)
Cs2 O2W Cs2 . 3_866 53.93(10)
C3 O31 Mg1 . . 129.8(6)
C3 O31 Cs2 . . 130.3(6)
Mg1 O31 Cs2 . . 89.5(2)
C3 O31 Cs2 . 3_766 52.0(5)
Mg1 O31 Cs2 . 3_766 162.3(3)
Cs2 O31 Cs2 . 3_766 100.45(15)
C2 O21 Mg4 . 4_576 142.7(7)
C2 O21 Mg1 . . 93.6(6)
Mg4 O21 Mg1 4_576 . 122.8(4)
C2 O21 Cs1 . . 70.7(5)
Mg4 O21 Cs1 4_576 . 98.3(2)
Mg1 O21 Cs1 . . 91.1(2)
C2 O21 Cs1 . 4_676 131.5(5)
Mg4 O21 Cs1 4_576 4_676 71.6(2)
Mg1 O21 Cs1 . 4_676 75.9(2)
Cs1 O21 Cs1 . 4_676 154.06(17)
C2 O21 Cs2 . . 50.1(5)
Mg4 O21 Cs2 4_576 . 161.5(3)
Mg1 O21 Cs2 . . 52.20(17)
Cs1 O21 Cs2 . . 99.62(13)
Cs1 O21 Cs2 4_676 . 90.13(11)
C2 O22 Mg1 . . 90.2(5)
C2 O22 Cs2 . . 136.9(5)
Mg1 O22 Cs2 . . 95.0(2)
C2 O22 Cs1 . . 73.7(5)
Mg1 O22 Cs1 . . 92.1(2)
Cs2 O22 Cs1 . . 148.4(2)
C2 O23 Mg3 . . 130.8(6)
C2 O23 Cs1 . . 69.8(5)
Mg3 O23 Cs1 . . 95.7(2)
C2 O23 Cs2 . . 54.2(5)
Mg3 O23 Cs2 . . 163.1(3)
Cs1 O23 Cs2 . . 100.81(14)
Mg3 O3W Cs1 . . 124.2(3)
Mg3 O4W Cs1 . 1_655 119.6(3)
Mg4 O5W Cs1 . 1_655 118.8(3)
Mg4 O5W Cs2 . 3_865 42.37(17)
Cs1 O5W Cs2 1_655 3_865 98.86(18)
Mg4 O6W Cs1 . 4_675 120.2(3)
Mg4 O6W Cs2 . 3_865 84.0(2)
Cs1 O6W Cs2 4_675 3_865 155.4(2)
Mg4 O6W Cs2 . 1_554 135.1(3)
Cs1 O6W Cs2 4_675 1_554 104.75(15)
Cs2 O6W Cs2 3_865 1_554 51.31(9)
C1 O11 Mg4 . . 131.9(6)
C1 O11 Cs2 . 3_865 126.5(6)
Mg4 O11 Cs2 . 3_865 94.3(2)
C1 O11 Cs1 . 1_655 72.6(5)
Mg4 O11 Cs1 . 1_655 98.2(3)
Cs2 O11 Cs1 3_865 1_655 134.2(2)
C1 O12 Mg1 . 4_675 144.5(7)
C1 O12 Mg3 . . 92.2(6)
Mg1 O12 Mg3 4_675 . 123.3(4)
C1 O12 Cs1 . 1_655 71.5(5)
Mg1 O12 Cs1 4_675 1_655 103.2(3)
Mg3 O12 Cs1 . 1_655 93.7(2)
C1 O12 Cs2 . 3_865 26.0(5)
Mg1 O12 Cs2 4_675 3_865 123.9(3)
Mg3 O12 Cs2 . 3_865 109.5(2)
Cs1 O12 Cs2 1_655 3_865 90.21(13)
C1 O13 Mg3 . . 90.8(5)
C1 O13 Cs1 . 1_655 69.1(5)
Mg3 O13 Cs1 . 1_655 91.7(2)
C1 O13 Cs2 . 3_865 72.2(5)
Mg3 O13 Cs2 . 3_865 150.0(3)
Cs1 O13 Cs2 1_655 3_865 104.35(14)
Mg2 O7W Cs2 . 1_455 87.6(3)
Mg2 O8W Cs1 . 3_765 131.9(3)
Mg2 O8W Cs1 . . 114.3(3)
Cs1 O8W Cs1 3_765 . 113.85(18)
C5 O51 Mg2 . . 93.2(5)
C5 O51 Cs1 . . 156.7(5)
Mg2 O51 Cs1 . . 110.1(2)
C5 O51 Cs2 . 1_455 44.7(4)
Mg2 O51 Cs2 . 1_455 57.54(17)
Cs1 O51 Cs2 . 1_455 151.86(15)
C5 O51 Cs2 . 3_766 41.9(5)
Mg2 O51 Cs2 . 3_766 60.22(17)
Cs1 O51 Cs2 . 3_766 153.67(15)
Cs2 O51 Cs2 1_455 3_766 47.04(6)
C5 O52 Cs1 . 4_576 163.0(6)
C5 O52 Cs2 . 1_455 56.8(5)
Cs1 O52 Cs2 4_576 1_455 108.13(17)
C5 O52 Cs2 . 3_766 60.2(5)
Cs1 O52 Cs2 4_576 3_766 104.91(17)
Cs2 O52 Cs2 1_455 3_766 50.61(7)
C4 O41 Mg2 . . 124.5(6)
C4 O41 Cs1 . 3_765 138.8(5)
Mg2 O41 Cs1 . 3_765 96.2(2)
C4 O41 Cs2 . 1_455 60.1(5)
Mg2 O41 Cs2 . 1_455 73.5(2)
Cs1 O41 Cs2 3_765 1_455 152.17(18)
C4 O41 Cs2 . 3_766 56.7(5)
Mg2 O41 Cs2 . 3_766 71.9(2)
Cs1 O41 Cs2 3_765 3_766 149.07(17)
Cs2 O41 Cs2 1_455 3_766 53.02(8)
C4 O42 Cs2 . 3_766 145.8(8)
C4 O42 Cs2 . 1_455 123.5(7)
Cs2 O42 Cs2 3_766 1_455 83.5(2)
C4 O42 Cs1 . 2_645 75.4(6)
Cs2 O42 Cs1 3_766 2_645 116.4(2)
Cs2 O42 Cs1 1_455 2_645 112.2(3)
C4 O43 Cs1 . 2_645 140.8(7)
C4 O43 Cs2 . 1_455 44.8(6)
Cs1 O43 Cs2 2_645 1_455 105.1(2)
C4 O43 Cs2 . 3_766 41.1(5)
Cs1 O43 Cs2 2_645 3_766 102.23(19)
Cs2 O43 Cs2 1_455 3_766 49.58(9)
C3 O32 Mg4 . 1_456 91.0(6)
C3 O32 Cs2 . 3_766 141.6(5)
Mg4 O32 Cs2 1_456 3_766 94.4(2)
C3 O32 Cs2 . . 72.2(5)
Mg4 O32 Cs2 1_456 . 152.9(3)
Cs2 O32 Cs2 3_766 . 112.07(17)
C3 O33 Mg3 . 4_576 146.5(7)
C3 O33 Mg4 . 1_456 91.9(6)
Mg3 O33 Mg4 4_576 1_456 120.1(3)
C3 O33 Cs1 . 4_576 129.4(5)
Mg3 O33 Cs1 4_576 4_576 73.4(2)
Mg4 O33 Cs1 1_456 4_576 74.3(2)
C3 O33 Cs2 . 3_766 50.4(5)
Mg3 O33 Cs2 4_576 3_766 160.5(3)
Mg4 O33 Cs2 1_456 3_766 50.09(17)
Cs1 O33 Cs2 4_576 3_766 87.18(11)
Mg2 O9W Cs2 . . 156.6(4)
Mg2 O9W Cs2 . 3_766 89.1(3)
Cs2 O9W Cs2 . 3_766 114.13(19)
C5 O53 Mg2 . . 90.1(5)
C5 O53 Cs2 . 1_455 136.9(5)
Mg2 O53 Cs2 . 1_455 105.0(3)
C5 O53 Cs2 . 3_766 134.6(5)
Mg2 O53 Cs2 . 3_766 109.7(3)
Cs2 O53 Cs2 1_455 3_766 78.18(15)
Cs1 O10W Cs1 3_765 . 116.18(19)
Cs1 O10W Cs2 3_765 . 112.02(16)
Cs1 O10W Cs2 . . 118.44(16)

loop_
_geom_bond_atom_site_label_1
_geom_bond_atom_site_label_2
_geom_bond_site_symmetry_2
_geom_bond_distance
Cs1 O4W 1_455 3.132(8)
Cs1 O1W . 3.156(8)
Cs1 O5W 1_455 3.180(8)
Cs1 O3W . 3.187(8)
Cs1 O6W 4_576 3.342(8)
Cs1 O8W 3_765 3.344(8)
Cs1 O2W 4_575 3.492(8)
Cs1 O10W 3_765 3.607(7)
Cs1 O52 4_675 3.689(7)
Cs1 O10W . 3.718(7)
Cs1 O43 2_655 3.767(8)
Cs1 O11 1_455 3.837(7)
Cs1 O12 1_455 3.862(7)
Cs1 O13 1_455 3.920(7)
Cs1 O22 . 3.943(7)
Cs1 O21 . 4.013(7)
Cs1 O23 . 4.034(7)
Cs1 O8W . 4.062(8)
Cs2 O42 3_766 3.065(10)
Cs2 O42 1_655 3.099(9)
Cs2 O32 3_766 3.171(7)
Cs2 O22 . 3.191(7)
Cs2 O53 1_655 3.195(7)
Cs2 O11 3_865 3.261(7)
Cs2 O53 3_766 3.312(7)
Cs2 O31 . 3.470(7)
Cs2 O2W . 3.537(8)
Cs2 O6W 3_865 3.590(8)
Cs2 O9W . 3.676(8)
Cs2 O7W 1_655 3.877(9)
Cs2 O9W 3_766 4.090(9)
Mg1 O12 4_576 2.017(7)
Mg1 O31 . 2.045(8)
Mg1 O1W . 2.050(8)
Mg1 O2W . 2.068(7)
Mg1 O21 . 2.107(8)
Mg1 O22 . 2.171(8)
Mg2 O41 . 2.041(7)
Mg2 O9W . 2.057(9)
Mg2 O7W . 2.074(9)
Mg2 O8W . 2.102(7)
Mg2 O51 . 2.111(7)
Mg2 O53 . 2.193(7)
Mg3 O33 4_675 2.012(8)
Mg3 O23 . 2.032(7)
Mg3 O4W . 2.063(7)
Mg3 O3W . 2.093(7)
Mg3 O12 . 2.116(8)
Mg3 O13 . 2.137(7)
Mg4 O11 . 2.011(7)
Mg4 O21 4_675 2.015(7)
Mg4 O6W . 2.082(7)
Mg4 O5W . 2.101(7)
Mg4 O33 1_654 2.115(8)
Mg4 O32 1_654 2.139(7)
C1 O11 . 1.272(11)
C1 O12 . 1.289(11)
C1 O13 . 1.305(11)
C2 O23 . 1.272(11)
C2 O21 . 1.286(11)
C2 O22 . 1.302(11)
C3 O31 . 1.283(11)
C3 O32 . 1.292(11)
C3 O33 . 1.296(12)
C4 O43 . 1.252(12)
C4 O42 . 1.267(12)
C4 O41 . 1.305(11)
C5 O52 . 1.266(12)
C5 O53 . 1.296(11)
C5 O51 . 1.316(11)

loop_
_geom_hbond_atom_site_label_D
_geom_hbond_atom_site_label_H
_geom_hbond_atom_site_label_A
_geom_hbond_site_symmetry_A
_geom_hbond_distance_DH
_geom_hbond_distance_HA
_geom_hbond_distance_DA
_geom_hbond_angle_DHA
O1W H1A O51 . 0.82(5) 1.85(6) 2.658(10) 172(12)
O1W H1B O43 2_655 0.83(5) 1.89(6) 2.686(11) 162(12)
O2W H2A O52 1_655 0.80(5) 2.01(6) 2.783(11) 160(12)
O2W H2B O42 3_766 0.81(5) 1.93(6) 2.734(12) 170(13)
O3W H3A O52 4_675 0.82(5) 2.23(6) 2.993(12) 157(11)
O3W H3B O41 3_765 0.82(5) 1.92(6) 2.737(11) 175(12)
O4W H4A O43 2_755 0.82(5) 1.93(6) 2.724(11) 162(13)
O4W H4B O51 1_655 0.82(5) 1.84(6) 2.661(9) 174(14)
O5W H5A O52 4_775 0.82(5) 2.04(6) 2.853(10) 169(13)
O5W H5B O41 3_865 0.80(5) 2.05(6) 2.831(10) 164(13)
O6W H6A O43 3_765 0.84(5) 2.21(6) 3.021(13) 165(13)
O6W H6B O52 1_654 0.81(5) 1.98(6) 2.783(10) 174(13)
O7W H7B O23 1_455 0.83(5) 2.07(7) 2.843(10) 155(13)
O8W H8A O10W . 0.82(5) 2.02(6) 2.815(10) 165(13)
O8W H8B O10W 3_765 0.82(5) 2.02(7) 2.815(10) 164(15)
O9W H9A O31 . 0.82(5) 2.09(7) 2.869(10) 161(13)
O9W H9B O32 3_766 0.82(5) 1.87(7) 2.673(10) 170(13)
O10W H10A O13 3_865 0.81(5) 2.01(6) 2.798(9) 162(13)
O10W H10B O22 . 0.90(13) 1.84(13) 2.730(10) 169(12)

_cod_database_fobs_code 1557303
